data_7201082
loop_
_publ_author_name
'Ca\~nadillas-Delgado, Laura'
'Fabelo, Oscar'
'Cano, Joan'
'Pas\'an, Jorge'
'Delgado, Fernando S.'
'Lloret, Francesc'
'Julve, Miguel'
'Ruiz-P\'erez, Catalina'

_publ_section_title
;
 Dinuclear and two- and three-dimensional gadolinium(III) complexes
 with mono- and dicarboxylate ligands: synthesis, structure and
 magnetic properties
;
_journal_issue 10
_journal_name_full CrystEngComm
_journal_page_first 2131
_journal_paper_doi 10.1039/b904764f
_journal_volume 11
_journal_year 2009
_chemical_formula_sum 'C6 H15 Gd O9'
_chemical_formula_weight 388.43
_chemical_name_systematic
;
?
;
_space_group_IT_number 14
_symmetry_cell_setting monoclinic
_symmetry_Int_Tables_number 14
_symmetry_space_group_name_Hall '-P 2ybc'
_symmetry_space_group_name_H-M 'P 1 21/c 1'
_atom_sites_solution_hydrogens geom
_atom_sites_solution_primary direct
_atom_sites_solution_secondary difmap
_audit_creation_method SHELXL-97
_cell_angle_alpha 90.00
_cell_angle_beta 96.139(7)
_cell_angle_gamma 90.00
_cell_formula_units_Z 4
_cell_length_a 9.0103(6)
_cell_length_b 14.9957(11)
_cell_length_c 9.0466(8)
_cell_measurement_temperature 110(2)
_cell_volume 1215.33(16)
_computing_cell_refinement 'EvalCCD (Duisenberg & Schreurs 1990-2000)'
_computing_data_collection 'Collect (Bruker AXS BV, 1997-2004)'
_computing_data_reduction 'EvalCCD (Duisenberg & Schreurs 1990-2000)'
_computing_molecular_graphics 'Ortep-3 for Windows (Farrugia, 1997)'
_computing_publication_material 'WinGX publication routines (Farrugia, 1999)'
_computing_structure_refinement 'SHELXL-97 (Sheldrick, 1997)'
_computing_structure_solution 'SHELXL-97 (Sheldrick, 1997)'
_diffrn_ambient_temperature 110(2)
_diffrn_detector 'CCD plate'
_diffrn_detector_area_resol_mean 9
_diffrn_measured_fraction_theta_full 0.993
_diffrn_measured_fraction_theta_max 0.993
_diffrn_measurement_device '95mm CCD camera on \k-goniostat'
_diffrn_measurement_device_type KappaCCD
_diffrn_measurement_method 'CCD rotation images, thick slices'
_diffrn_radiation_monochromator 'horizonally mounted graphite crystal'
_diffrn_radiation_probe x-ray
_diffrn_radiation_source 'fine-focus sealed tube'
_diffrn_radiation_type MoK\a
_diffrn_radiation_wavelength 0.71073
_diffrn_reflns_av_R_equivalents 0.0279
_diffrn_reflns_av_sigmaI/netI 0.0328
_diffrn_reflns_limit_h_max 11
_diffrn_reflns_limit_h_min -11
_diffrn_reflns_limit_k_max 19
_diffrn_reflns_limit_k_min -17
_diffrn_reflns_limit_l_max 11
_diffrn_reflns_limit_l_min -11
_diffrn_reflns_number 8925
_diffrn_reflns_theta_full 27.50
_diffrn_reflns_theta_max 27.50
_diffrn_reflns_theta_min 5.04
_diffrn_source 'Enraf Nonius FR590'
_exptl_absorpt_coefficient_mu 5.487
_exptl_absorpt_correction_T_max 0.6680
_exptl_absorpt_correction_T_min 0.4066
_exptl_absorpt_correction_type sphere
_exptl_crystal_colour colourless
_exptl_crystal_density_diffrn 2.123
_exptl_crystal_density_method 'not measured'
_exptl_crystal_description needle
_exptl_crystal_F_000 748
_exptl_crystal_size_max 0.20
_exptl_crystal_size_mid 0.16
_exptl_crystal_size_min 0.08
_refine_diff_density_max 0.573
_refine_diff_density_min -0.496
_refine_diff_density_rms 0.119
_refine_ls_extinction_method none
_refine_ls_goodness_of_fit_ref 1.050
_refine_ls_hydrogen_treatment mixed
_refine_ls_matrix_type full
_refine_ls_number_parameters 205
_refine_ls_number_reflns 2770
_refine_ls_number_restraints 0
_refine_ls_restrained_S_all 1.050
_refine_ls_R_factor_all 0.0289
_refine_ls_R_factor_gt 0.0193
_refine_ls_shift/su_max 0.001
_refine_ls_shift/su_mean 0.000
_refine_ls_structure_factor_coef Fsqd
_refine_ls_weighting_details 'calc w=1/[\s^2^(Fo^2^)+(0.0143P)^2^+0.0000P] where P=(Fo^2^+2Fc^2^)/3'
_refine_ls_weighting_scheme calc
_refine_ls_wR_factor_gt 0.0358
_refine_ls_wR_factor_ref 0.0377
_reflns_number_gt 2362
_reflns_number_total 2770
_reflns_threshold_expression >2sigma(I)
_cod_data_source_file b904764f.txt
_cod_data_source_block compound1
_cod_original_sg_symbol_H-M 'P 21/c'
_cod_database_code 7201082

loop_
_symmetry_equiv_pos_as_xyz
'x, y, z'
'-x, y+1/2, -z+1/2'
'-x, -y, -z'
'x, -y-1/2, z-1/2'

loop_
_atom_site_label
_atom_site_type_symbol
_atom_site_fract_x
_atom_site_fract_y
_atom_site_fract_z
_atom_site_U_iso_or_equiv
_atom_site_adp_type
_atom_site_occupancy
_atom_site_symmetry_multiplicity
_atom_site_calc_flag
_atom_site_refinement_flags
_atom_site_disorder_assembly
_atom_site_disorder_group
Gd1 Gd 0.582380(14) 0.129643(8) 0.007699(13) 0.00753(5) Uani 1 1 d . . .
C1 C 0.4009(3) 0.05717(18) 0.2258(3) 0.0116(6) Uani 1 1 d . . .
C2 C 0.3150(5) 0.0191(2) 0.3435(4) 0.0279(9) Uani 1 1 d . . .
C3 C 0.8100(3) 0.11870(19) 0.2463(3) 0.0145(6) Uani 1 1 d . . .
C4 C 0.9185(4) 0.1129(3) 0.3838(4) 0.0295(8) Uani 1 1 d . . .
C5 C 0.3421(3) 0.16795(18) -0.2140(3) 0.0114(6) Uani 1 1 d . . .
C6 C 0.2137(4) 0.1824(3) -0.3292(4) 0.0205(7) Uani 1 1 d . . .
O1 O 0.4195(2) 0.01183(12) 0.1113(2) 0.0115(4) Uani 1 1 d . . .
O2 O 0.4559(2) 0.13408(12) 0.23934(19) 0.0125(4) Uani 1 1 d . . .
O3 O 0.7654(2) 0.04909(12) 0.1766(2) 0.0149(4) Uani 1 1 d . . .
O4 O 0.7621(2) 0.19459(12) 0.2035(2) 0.0136(4) Uani 1 1 d . . .
O5 O 0.3207(2) 0.16447(13) -0.0779(2) 0.0143(4) Uani 1 1 d . . .
O6 O 0.4731(2) 0.15682(12) -0.25044(19) 0.0122(4) Uani 1 1 d . . .
O1W O 0.5705(2) 0.28813(13) -0.0037(3) 0.0122(4) Uani 1 1 d . . .
O2W O 0.7896(3) 0.15466(16) -0.1277(3) 0.0145(5) Uani 1 1 d . . .
O3W O 0.0577(3) 0.0876(2) -0.0248(3) 0.0315(7) Uani 1 1 d . . .
H2A H 0.220(6) 0.018(4) 0.305(6) 0.11(2) Uiso 1 1 d . . .
H2B H 0.344(4) -0.039(3) 0.363(4) 0.041(11) Uiso 1 1 d . . .
H2C H 0.307(4) 0.059(3) 0.415(4) 0.046(11) Uiso 1 1 d . . .
H4A H 0.947(5) 0.056(3) 0.407(5) 0.070(15) Uiso 1 1 d . . .
H4B H 0.873(5) 0.144(3) 0.470(5) 0.058(13) Uiso 1 1 d . . .
H4C H 0.997(5) 0.154(3) 0.381(4) 0.061(14) Uiso 1 1 d . . .
H6A H 0.145(4) 0.223(2) -0.293(4) 0.030(9) Uiso 1 1 d . . .
H6B H 0.170(5) 0.133(3) -0.346(5) 0.053(14) Uiso 1 1 d . . .
H6C H 0.246(4) 0.207(2) -0.420(4) 0.033(10) Uiso 1 1 d . . .
H1WA H 0.524(4) 0.312(2) -0.081(4) 0.028(10) Uiso 1 1 d . . .
H1WB H 0.539(4) 0.307(3) 0.059(4) 0.042(13) Uiso 1 1 d . . .
H2WA H 0.864(6) 0.137(3) -0.095(6) 0.071(18) Uiso 1 1 d . . .
H2WB H 0.792(4) 0.195(3) -0.174(4) 0.040(13) Uiso 1 1 d . . .
H3WA H 0.063(5) 0.044(3) -0.054(5) 0.060(18) Uiso 1 1 d . . .
H3WB H 0.116(4) 0.117(2) -0.038(4) 0.026(11) Uiso 1 1 d . . .

loop_
_atom_site_aniso_label
_atom_site_aniso_U_11
_atom_site_aniso_U_22
_atom_site_aniso_U_33
_atom_site_aniso_U_23
_atom_site_aniso_U_13
_atom_site_aniso_U_12
Gd1 0.00858(7) 0.00738(7) 0.00634(7) 0.00001(6) -0.00048(5) -0.00019(6)
C1 0.0118(14) 0.0128(15) 0.0099(14) -0.0003(11) -0.0003(11) 0.0017(11)
C2 0.046(3) 0.0170(19) 0.025(2) -0.0060(15) 0.0237(18) -0.0068(17)
C3 0.0115(14) 0.0180(17) 0.0136(14) 0.0035(12) -0.0001(11) -0.0006(12)
C4 0.033(2) 0.027(2) 0.0250(19) 0.0048(16) -0.0168(15) -0.0018(17)
C5 0.0135(14) 0.0080(14) 0.0122(15) -0.0002(11) -0.0006(12) -0.0025(11)
C6 0.0143(16) 0.032(2) 0.0144(17) 0.0015(15) -0.0043(13) 0.0013(15)
O1 0.0141(11) 0.0095(10) 0.0110(10) -0.0010(8) 0.0021(8) 0.0002(8)
O2 0.0176(10) 0.0106(10) 0.0092(9) -0.0019(8) 0.0007(8) -0.0022(8)
O3 0.0149(10) 0.0106(10) 0.0181(11) 0.0011(8) -0.0029(9) 0.0031(8)
O4 0.0146(10) 0.0118(10) 0.0131(10) -0.0004(8) -0.0042(8) -0.0003(8)
O5 0.0137(10) 0.0197(11) 0.0094(10) 0.0010(8) 0.0002(8) -0.0014(8)
O6 0.0127(10) 0.0133(10) 0.0106(10) 0.0005(8) 0.0008(8) 0.0012(8)
O1W 0.0167(11) 0.0133(11) 0.0064(11) 0.0004(9) -0.0002(9) 0.0026(9)
O2W 0.0117(12) 0.0149(12) 0.0166(12) 0.0050(9) 0.0012(9) 0.0017(9)
O3W 0.0126(13) 0.0250(16) 0.0575(19) 0.0186(15) 0.0065(12) -0.0016(12)

loop_
_atom_type_symbol
_atom_type_description
_atom_type_scat_dispersion_real
_atom_type_scat_dispersion_imag
_atom_type_scat_source
C C 0.0033 0.0016 'International Tables Vol C Tables 4.2.6.8 and 6.1.1.4'
H H 0.0000 0.0000 'International Tables Vol C Tables 4.2.6.8 and 6.1.1.4'
Gd Gd -0.1653 3.9035 'International Tables Vol C Tables 4.2.6.8 and 6.1.1.4'
O O 0.0106 0.0060 'International Tables Vol C Tables 4.2.6.8 and 6.1.1.4'

loop_
_geom_angle_atom_site_label_1
_geom_angle_atom_site_label_2
_geom_angle_atom_site_label_3
_geom_angle
_geom_angle_site_symmetry_1
_geom_angle_site_symmetry_3
_geom_angle_publ_flag
O2W Gd1 O1 82.83(7) . 3_655 ?
O2W Gd1 O1W 81.60(8) . . ?
O1 Gd1 O1W 150.78(7) 3_655 . ?
O2W Gd1 O3 83.40(8) . . ?
O1 Gd1 O3 79.27(6) 3_655 . ?
O1W Gd1 O3 123.00(7) . . ?
O2W Gd1 O5 125.86(8) . . ?
O1 Gd1 O5 94.97(6) 3_655 . ?
O1W Gd1 O5 74.76(7) . . ?
O3 Gd1 O5 149.58(6) . . ?
O2W Gd1 O4 79.39(7) . . ?
O1 Gd1 O4 130.48(6) 3_655 . ?
O1W Gd1 O4 70.14(7) . . ?
O3 Gd1 O4 53.10(6) . . ?
O5 Gd1 O4 132.51(6) . . ?
O2W Gd1 O6 75.02(8) . . ?
O1 Gd1 O6 74.71(6) 3_655 . ?
O1W Gd1 O6 77.45(7) . . ?
O3 Gd1 O6 147.87(6) . . ?
O5 Gd1 O6 52.77(6) . . ?
O4 Gd1 O6 141.08(6) . . ?
O2W Gd1 O2 152.53(7) . . ?
O1 Gd1 O2 115.01(6) 3_655 . ?
O1W Gd1 O2 89.27(7) . . ?
O3 Gd1 O2 80.00(6) . . ?
O5 Gd1 O2 75.49(6) . . ?
O4 Gd1 O2 73.14(6) . . ?
O6 Gd1 O2 128.25(6) . . ?
O2W Gd1 O1 145.01(7) . . ?
O1 Gd1 O1 64.53(7) 3_655 . ?
O1W Gd1 O1 133.27(6) . . ?
O3 Gd1 O1 78.66(6) . . ?
O5 Gd1 O1 72.02(6) . . ?
O4 Gd1 O1 111.73(6) . . ?
O6 Gd1 O1 106.04(6) . . ?
O2 Gd1 O1 51.21(6) . . ?
O2W Gd1 C3 81.72(8) . . ?
O1 Gd1 C3 105.32(7) 3_655 . ?
O1W Gd1 C3 96.72(8) . . ?
O3 Gd1 C3 26.56(7) . . ?
O5 Gd1 C3 148.05(7) . . ?
O4 Gd1 C3 26.60(7) . . ?
O6 Gd1 C3 156.59(7) . . ?
O2 Gd1 C3 73.64(7) . . ?
O1 Gd1 C3 94.51(7) . . ?
O2W Gd1 C5 100.70(8) . . ?
O1 Gd1 C5 83.85(7) 3_655 . ?
O1W Gd1 C5 74.98(8) . . ?
O3 Gd1 C5 162.02(7) . . ?
O5 Gd1 C5 26.35(6) . . ?
O4 Gd1 C5 144.74(7) . . ?
O6 Gd1 C5 26.43(6) . . ?
O2 Gd1 C5 101.84(7) . . ?
O1 Gd1 C5 88.54(7) . . ?
C3 Gd1 C5 170.77(8) . . ?
O2W Gd1 C1 160.42(9) . . ?
O1 Gd1 C1 89.79(7) 3_655 . ?
O1W Gd1 C1 112.14(7) . . ?
O3 Gd1 C1 77.40(7) . . ?
O5 Gd1 C1 72.70(7) . . ?
O4 Gd1 C1 91.96(7) . . ?
O6 Gd1 C1 120.50(7) . . ?
O2 Gd1 C1 25.47(6) . . ?
O1 Gd1 C1 25.76(7) . . ?
C3 Gd1 C1 82.80(8) . . ?
C5 Gd1 C1 96.47(8) . . ?
O2 C1 O1 119.2(2) . . ?
O2 C1 C2 120.6(3) . . ?
O1 C1 C2 120.2(3) . . ?
O2 C1 Gd1 58.53(13) . . ?
O1 C1 Gd1 60.75(13) . . ?
C2 C1 Gd1 176.9(3) . . ?
C1 C2 H2A 106(4) . . ?
C1 C2 H2B 110(2) . . ?
H2A C2 H2B 108(4) . . ?
C1 C2 H2C 111(2) . . ?
H2A C2 H2C 98(4) . . ?
H2B C2 H2C 122(3) . . ?
O3 C3 O4 120.7(3) . . ?
O3 C3 C4 120.7(3) . . ?
O4 C3 C4 118.5(3) . . ?
O3 C3 Gd1 59.93(14) . . ?
O4 C3 Gd1 61.03(14) . . ?
C4 C3 Gd1 174.0(2) . . ?
C3 C4 H4A 113(3) . . ?
C3 C4 H4B 109(2) . . ?
H4A C4 H4B 111(3) . . ?
C3 C4 H4C 111(3) . . ?
H4A C4 H4C 116(4) . . ?
H4B C4 H4C 95(3) . . ?
O5 C5 O6 119.3(3) . . ?
O5 C5 C6 119.9(3) . . ?
O6 C5 C6 120.8(2) . . ?
O5 C5 Gd1 59.40(14) . . ?
O6 C5 Gd1 59.91(14) . . ?
C6 C5 Gd1 176.6(2) . . ?
C5 C6 H6A 110(2) . . ?
C5 C6 H6B 108(3) . . ?
H6A C6 H6B 108(4) . . ?
C5 C6 H6C 111(2) . . ?
H6A C6 H6C 108(3) . . ?
H6B C6 H6C 111(3) . . ?
C1 O1 Gd1 148.75(17) . 3_655 ?
C1 O1 Gd1 93.50(15) . . ?
Gd1 O1 Gd1 115.47(7) 3_655 . ?
C1 O2 Gd1 95.99(15) . . ?
C3 O3 Gd1 93.51(16) . . ?
C3 O4 Gd1 92.37(16) . . ?
C5 O5 Gd1 94.25(16) . . ?
C5 O6 Gd1 93.66(15) . . ?
Gd1 O1W H1WA 118(2) . . ?
Gd1 O1W H1WB 112(3) . . ?
H1WA O1W H1WB 107(4) . . ?
Gd1 O2W H2WA 118(4) . . ?
Gd1 O2W H2WB 120(3) . . ?
H2WA O2W H2WB 116(4) . . ?
H3WA O3W H3WB 116(4) . . ?

loop_
_geom_bond_atom_site_label_1
_geom_bond_atom_site_label_2
_geom_bond_distance
_geom_bond_site_symmetry_2
_geom_bond_publ_flag
Gd1 O2W 2.370(2) . ?
Gd1 O1 2.3784(17) 3_655 ?
Gd1 O1W 2.381(2) . ?
Gd1 O3 2.4442(19) . ?
Gd1 O5 2.4583(19) . ?
Gd1 O4 2.4684(19) . ?
Gd1 O6 2.4693(18) . ?
Gd1 O2 2.4912(17) . ?
Gd1 O1 2.5390(17) . ?
Gd1 C3 2.819(3) . ?
Gd1 C5 2.848(3) . ?
Gd1 C1 2.905(3) . ?
C1 O2 1.256(3) . ?
C1 O1 1.265(3) . ?
C1 C2 1.495(4) . ?
C2 H2A 0.89(6) . ?
C2 H2B 0.92(4) . ?
C2 H2C 0.89(4) . ?
C3 O3 1.263(3) . ?
C3 O4 1.263(3) . ?
C3 C4 1.500(4) . ?
C4 H4A 0.90(5) . ?
C4 H4B 1.03(4) . ?
C4 H4C 0.95(5) . ?
C5 O5 1.267(3) . ?
C5 O6 1.270(3) . ?
C5 C6 1.487(4) . ?
C6 H6A 0.95(4) . ?
C6 H6B 0.84(4) . ?
C6 H6C 0.97(3) . ?
O1 Gd1 2.3784(17) 3_655 ?
O1W H1WA 0.85(4) . ?
O1W H1WB 0.72(4) . ?
O2W H2WA 0.75(5) . ?
O2W H2WB 0.73(4) . ?
O3W H3WA 0.71(5) . ?
O3W H3WB 0.71(4) . ?
